data_1528097
loop_
_publ_author_name
'Straehle, J.'

_publ_section_title
;
 Die Kristallstruktur von Molybdaennitridchloride, Mo N Cl3
;
_journal_name_full 'Zeitschrift fuer Anorganische und Allgemeine Chemie'
_journal_page_first 238
_journal_page_last 254
_journal_volume 375
_journal_year 1970
_chemical_formula_sum 'Cl3 Mo N'
_chemical_name_systematic 'Mo N Cl3'
_space_group_IT_number 2
_symmetry_space_group_name_Hall '-P 1'
_symmetry_space_group_name_H-M 'P -1'
_cell_angle_alpha 108.8
_cell_angle_beta 99.3
_cell_angle_gamma 108.6
_cell_formula_units_Z 4
_cell_length_a 9.14
_cell_length_b 7.67
_cell_length_c 8.15
_cell_volume 489.851
_citation_journal_id_ASTM ZAACAB
_cod_data_source_file Straehle_ZAACAB_1970_1255.cif
_cod_data_source_block Cl3Mo1N1
_cod_original_formula_sum 'Cl3 Mo1 N1'
_cod_database_code 1528097

loop_
_symmetry_equiv_pos_as_xyz
x,y,z
-x,-y,-z

loop_
_atom_site_label
_atom_site_type_symbol
_atom_site_fract_x
_atom_site_fract_y
_atom_site_fract_z
_atom_site_occupancy
_atom_site_U_iso_or_equiv
N1 N-3 0.39 0.5649 0.7082 1 0.0
N2 N-3 0.307 0.432 0.321 1 0.0
Cl6 Cl-1 0.4909 0.6928 0.149 1 0.0
Cl3 Cl-1 0.2996 0.811 0.5188 1 0.0
Mo2 Mo+6 0.36395 0.36237 0.13369 1 0.0
Cl4 Cl-1 0.3393 0.0484 0.1021 1 0.0
Cl2 Cl-1 0.0619 0.584 0.7349 1 0.0
Mo1 Mo+6 0.22568 0.51635 0.55554 1 0.0
Cl1 Cl-1 0.1179 0.1755 0.4546 1 0.0
Cl5 Cl-1 0.1345 0.2741 -0.0788 1 0.0
